data_7044221
loop_
_publ_author_name
'Schmid, Paul'
'Maier, Matthias'
'Pfeiffer, Hendrik'
'Belz, Anja'
'Henry, Lucas'
'Friedrich, Alexandra'
'Sch\"onfeld, Fabian'
'Edkins, Katharina'
'Schatzschneider, Ulrich'

_publ_section_title
;
 Catalyst-free room-temperature iClick reaction of molybdenum(II) and
 tungsten(II) azide complexes with electron-poor alkynes: Structural
 preferences and kinetic studies
;
_journal_name_full 'Dalton Trans.'
_journal_paper_doi 10.1039/C7DT03096G
_journal_year 2017
_chemical_formula_moiety 'C21 H19 Mo N5 O6'
_chemical_formula_sum 'C21 H19 Mo N5 O6'
_chemical_formula_weight 533.35
_chemical_name_common '[Mo(allyl)(triazolateCOOCH3,COOCH3)(bpy)(CO)2]'
_space_group_crystal_system monoclinic
_space_group_IT_number 14
_space_group_name_Hall '-P 2ybc'
_space_group_name_H-M_alt 'P 1 21/c 1'
_symmetry_space_group_name_Hall '-P 2ybc'
_symmetry_space_group_name_H-M 'P 1 21/c 1'
_atom_sites_solution_hydrogens geom
_atom_sites_solution_primary iterative
_atom_sites_solution_secondary difmap
_audit_creation_date 2017-07-07
_audit_update_record
;
2017-07-17 deposited with the CCDC.
2017-09-13 downloaded from the CCDC.
;
_cell_angle_alpha 90
_cell_angle_beta 103.280(11)
_cell_angle_gamma 90
_cell_formula_units_Z 4
_cell_length_a 11.815(8)
_cell_length_b 9.369(6)
_cell_length_c 20.131(14)
_cell_measurement_reflns_used 3928
_cell_measurement_temperature 173(2)
_cell_measurement_theta_max 25.99
_cell_measurement_theta_min 2.40
_cell_volume 2169(3)
_computing_cell_refinement 'Saint+ ver. V8.37A (Bruker AXS)'
_computing_data_collection 'Smart NT ver. 5.63 (Bruker AXS)'
_computing_data_reduction 'Saint+ ver. V8.37A (Bruker AXS)'
_computing_molecular_graphics 'ShelXLe (Huebschle et all, 2011)'
_computing_publication_material 'SHELXL-2014/7 (Sheldrick, 2014)'
_computing_structure_refinement 'SHELXL-2014/7 (Sheldrick, 2014)'
_computing_structure_solution 'SHELXT (Sheldrick, 2014)'
_diffrn_ambient_temperature 173(2)
_diffrn_detector 'CCD area detector (Apex1)'
_diffrn_detector_area_resol_mean 8.333
_diffrn_measured_fraction_theta_full 0.996
_diffrn_measured_fraction_theta_max 0.994
_diffrn_measurement_device_type 'Bruker SMART-APEX'
_diffrn_measurement_method '\f and \w scans'
_diffrn_radiation_monochromator graphite
_diffrn_radiation_type MoK\a
_diffrn_radiation_wavelength 0.71073
_diffrn_reflns_av_R_equivalents 0.0426
_diffrn_reflns_av_unetI/netI 0.0345
_diffrn_reflns_Laue_measured_fraction_full 0.996
_diffrn_reflns_Laue_measured_fraction_max 0.994
_diffrn_reflns_limit_h_max 14
_diffrn_reflns_limit_h_min -14
_diffrn_reflns_limit_k_max 11
_diffrn_reflns_limit_k_min -11
_diffrn_reflns_limit_l_max 24
_diffrn_reflns_limit_l_min -22
_diffrn_reflns_number 17803
_diffrn_reflns_point_group_measured_fraction_full 0.996
_diffrn_reflns_point_group_measured_fraction_max 0.994
_diffrn_reflns_theta_full 26.000
_diffrn_reflns_theta_max 26.019
_diffrn_reflns_theta_min 1.771
_diffrn_source 'sealed tube'
_exptl_absorpt_coefficient_mu 0.654
_exptl_absorpt_correction_T_max 0.7453
_exptl_absorpt_correction_T_min 0.5979
_exptl_absorpt_correction_type multi-scan
_exptl_absorpt_process_details 'SadAbs 2016/2 (Bruker AXS)'
_exptl_crystal_colour red
_exptl_crystal_density_diffrn 1.633
_exptl_crystal_description block
_exptl_crystal_F_000 1080
_exptl_crystal_size_max 0.30
_exptl_crystal_size_mid 0.10
_exptl_crystal_size_min 0.05
_refine_diff_density_max 0.330
_refine_diff_density_min -0.292
_refine_diff_density_rms 0.063
_refine_ls_extinction_method none
_refine_ls_goodness_of_fit_ref 1.060
_refine_ls_hydrogen_treatment constr
_refine_ls_matrix_type full
_refine_ls_number_parameters 300
_refine_ls_number_reflns 4262
_refine_ls_number_restraints 0
_refine_ls_restrained_S_all 1.060
_refine_ls_R_factor_all 0.0292
_refine_ls_R_factor_gt 0.0260
_refine_ls_shift/su_max 0.001
_refine_ls_shift/su_mean 0.000
_refine_ls_structure_factor_coef Fsqd
_refine_ls_weighting_details 'w=1/[\s^2^(Fo^2^)+(0.0286P)^2^+1.0565P] where P=(Fo^2^+2Fc^2^)/3'
_refine_ls_weighting_scheme calc
_refine_ls_wR_factor_gt 0.0656
_refine_ls_wR_factor_ref 0.0676
_reflns_Friedel_coverage 0.000
_reflns_number_gt 3900
_reflns_number_total 4262
_reflns_threshold_expression 'I > 2\s(I)'
_cod_data_source_file c7dt03096g2.cif
_cod_data_source_block FSPF11121_a
_cod_database_code 7044221
_shelx_shelxl_version_number 2014/7
_shelx_space_group_comment
;
The symmetry employed for this shelxl refinement is uniquely defined
by the following loop, which should always be used as a source of
symmetry information in preference to the above space-group names.
They are only intended as comments.
;

loop_
_space_group_symop_operation_xyz
'x, y, z'
'-x, y+1/2, -z+1/2'
'-x, -y, -z'
'x, -y-1/2, z-1/2'

loop_
_atom_site_label
_atom_site_type_symbol
_atom_site_fract_x
_atom_site_fract_y
_atom_site_fract_z
_atom_site_U_iso_or_equiv
_atom_site_adp_type
_atom_site_occupancy
_atom_site_site_symmetry_order
_atom_site_calc_flag
_atom_site_refinement_flags_posn
_atom_site_refinement_flags_adp
Mo1 Mo 0.35873(2) 0.33517(2) 0.31338(2) 0.01871(7) Uani 1 1 d . .
C1 C 0.47639(18) 0.2084(2) 0.36992(10) 0.0248(4) Uani 1 1 d . .
O1 O 0.54288(15) 0.13126(18) 0.40271(8) 0.0392(4) Uani 1 1 d . .
N1 N 0.24042(15) 0.40872(19) 0.43769(8) 0.0244(4) Uani 1 1 d . .
O2 O 0.25564(15) 0.03856(17) 0.25921(8) 0.0355(4) Uani 1 1 d . .
C2 C 0.29497(18) 0.1487(2) 0.27821(10) 0.0239(4) Uani 1 1 d . .
N2 N 0.26199(15) 0.30738(18) 0.39495(8) 0.0214(4) Uani 1 1 d . .
N3 N 0.23756(15) 0.17483(17) 0.41404(9) 0.0228(4) Uani 1 1 d . .
C3 C 0.19594(17) 0.1929(2) 0.47083(10) 0.0221(4) Uani 1 1 d . .
O3 O 0.14337(18) 0.0819(2) 0.56544(8) 0.0482(5) Uani 1 1 d . .
N4 N 0.39496(14) 0.55140(17) 0.36285(8) 0.0203(3) Uani 1 1 d . .
C4 C 0.19814(18) 0.3392(2) 0.48542(10) 0.0228(4) Uani 1 1 d . .
O4 O 0.17661(16) -0.05341(17) 0.47987(8) 0.0392(4) Uani 1 1 d . .
N5 N 0.20901(14) 0.47901(18) 0.26524(8) 0.0223(4) Uani 1 1 d . .
C5 C 0.48585(18) 0.5794(2) 0.41579(10) 0.0250(4) Uani 1 1 d . .
H5 H 0.5438 0.5083 0.4293 0.030 Uiso 1 1 calc R U
O5 O 0.23524(15) 0.50938(19) 0.57580(9) 0.0435(4) Uani 1 1 d . .
C9 C 0.31315(18) 0.6547(2) 0.34388(10) 0.0219(4) Uani 1 1 d . .
C8 C 0.3215(2) 0.7859(2) 0.37697(11) 0.0291(5) Uani 1 1 d . .
H8 H 0.2638 0.8569 0.3624 0.035 Uiso 1 1 calc R U
C7 C 0.4149(2) 0.8124(2) 0.43145(11) 0.0317(5) Uani 1 1 d . .
H7 H 0.4216 0.9012 0.4548 0.038 Uiso 1 1 calc R U
O6 O 0.06809(14) 0.38698(19) 0.55482(8) 0.0380(4) Uani 1 1 d . .
C6 C 0.49788(19) 0.7077(3) 0.45106(11) 0.0308(5) Uani 1 1 d . .
H6 H 0.5625 0.7233 0.4883 0.037 Uiso 1 1 calc R U
C10 C 0.21286(17) 0.6164(2) 0.28712(10) 0.0215(4) Uani 1 1 d . .
C11 C 0.12628(19) 0.7141(2) 0.25795(11) 0.0307(5) Uani 1 1 d . .
H11 H 0.1314 0.8105 0.2730 0.037 Uiso 1 1 calc R U
C12 C 0.0326(2) 0.6694(2) 0.20679(12) 0.0336(5) Uani 1 1 d . .
H12 H -0.0273 0.7345 0.1869 0.040 Uiso 1 1 calc R U
C13 C 0.02780(19) 0.5289(2) 0.18533(11) 0.0304(5) Uani 1 1 d . .
H13 H -0.0358 0.4954 0.1509 0.036 Uiso 1 1 calc R U
C14 C 0.11769(19) 0.4380(2) 0.21503(10) 0.0281(5) Uani 1 1 d . .
H14 H 0.1151 0.3422 0.1994 0.034 Uiso 1 1 calc R U
C15 C 0.5390(2) 0.3700(3) 0.28790(12) 0.0332(5) Uani 1 1 d . .
H15A H 0.5897 0.4443 0.3143 0.040 Uiso 1 1 calc R U
H15B H 0.5813 0.2835 0.2790 0.040 Uiso 1 1 calc R U
C16 C 0.4476(2) 0.4174(2) 0.23460(11) 0.0331(5) Uani 1 1 d . .
H16 H 0.4407 0.5193 0.2195 0.040 Uiso 1 1 calc R U
C17 C 0.3732(2) 0.3106(3) 0.19931(11) 0.0347(5) Uani 1 1 d . .
H17A H 0.4104 0.2225 0.1874 0.042 Uiso 1 1 calc R U
H17B H 0.3058 0.3428 0.1635 0.042 Uiso 1 1 calc R U
C18 C 0.16831(18) 0.0704(2) 0.51075(11) 0.0268(5) Uani 1 1 d . .
C19 C 0.1621(3) -0.1812(3) 0.51821(15) 0.0480(7) Uani 1 1 d . .
H19A H 0.1835 -0.2654 0.4949 0.072 Uiso 1 1 calc R U
H19B H 0.0808 -0.1892 0.5213 0.072 Uiso 1 1 calc R U
H19C H 0.2123 -0.1751 0.5642 0.072 Uiso 1 1 calc R U
C20 C 0.17191(18) 0.4212(2) 0.54391(10) 0.0253(4) Uani 1 1 d . .
C21 C 0.0372(2) 0.4589(3) 0.61219(12) 0.0466(7) Uani 1 1 d . .
H21A H -0.0395 0.4264 0.6166 0.070 Uiso 1 1 calc R U
H21B H 0.0353 0.5623 0.6045 0.070 Uiso 1 1 calc R U
H21C H 0.0952 0.4366 0.6542 0.070 Uiso 1 1 calc R U

loop_
_atom_site_aniso_label
_atom_site_aniso_U_11
_atom_site_aniso_U_22
_atom_site_aniso_U_33
_atom_site_aniso_U_23
_atom_site_aniso_U_13
_atom_site_aniso_U_12
Mo1 0.02108(11) 0.01830(11) 0.01782(10) 0.00057(6) 0.00664(7) -0.00012(6)
C1 0.0261(11) 0.0250(10) 0.0248(10) -0.0041(9) 0.0092(9) -0.0002(9)
O1 0.0398(10) 0.0386(9) 0.0356(9) 0.0025(8) 0.0014(8) 0.0136(8)
N1 0.0235(9) 0.0264(9) 0.0255(9) 0.0016(7) 0.0099(7) 0.0018(7)
O2 0.0419(9) 0.0268(8) 0.0369(9) -0.0067(7) 0.0075(7) -0.0067(7)
C2 0.0238(10) 0.0278(11) 0.0206(10) 0.0010(8) 0.0057(8) 0.0023(9)
N2 0.0225(9) 0.0223(8) 0.0201(8) 0.0019(7) 0.0060(7) -0.0019(7)
N3 0.0229(9) 0.0243(9) 0.0214(8) 0.0017(7) 0.0055(7) -0.0028(7)
C3 0.0199(10) 0.0272(10) 0.0194(9) 0.0009(8) 0.0047(8) -0.0028(8)
O3 0.0753(14) 0.0447(11) 0.0317(9) 0.0061(8) 0.0272(9) -0.0064(10)
N4 0.0194(8) 0.0226(8) 0.0199(8) 0.0009(7) 0.0068(6) -0.0019(7)
C4 0.0198(10) 0.0269(11) 0.0221(10) 0.0018(8) 0.0062(8) 0.0008(8)
O4 0.0532(11) 0.0271(8) 0.0407(9) 0.0035(7) 0.0178(8) -0.0056(8)
N5 0.0243(9) 0.0237(9) 0.0191(8) 0.0016(7) 0.0052(7) -0.0006(7)
C5 0.0218(10) 0.0287(11) 0.0247(10) 0.0016(8) 0.0061(8) -0.0010(9)
O5 0.0416(10) 0.0478(11) 0.0435(9) -0.0172(9) 0.0149(8) -0.0074(8)
C9 0.0236(10) 0.0229(10) 0.0201(9) 0.0038(8) 0.0068(8) -0.0014(8)
C8 0.0347(12) 0.0243(11) 0.0275(11) 0.0006(9) 0.0058(9) 0.0029(9)
C7 0.0397(13) 0.0251(11) 0.0292(11) -0.0069(9) 0.0057(10) -0.0043(10)
O6 0.0322(9) 0.0499(10) 0.0370(9) -0.0083(8) 0.0182(7) -0.0014(8)
C6 0.0279(11) 0.0362(12) 0.0261(11) -0.0045(9) 0.0016(9) -0.0058(10)
C10 0.0236(10) 0.0224(10) 0.0195(9) 0.0024(8) 0.0068(8) -0.0002(8)
C11 0.0315(12) 0.0256(11) 0.0335(12) 0.0011(9) 0.0048(9) 0.0036(9)
C12 0.0266(12) 0.0366(13) 0.0348(12) 0.0061(10) 0.0013(10) 0.0069(9)
C13 0.0276(11) 0.0377(12) 0.0234(10) 0.0015(9) 0.0008(9) -0.0016(10)
C14 0.0309(11) 0.0295(11) 0.0232(10) -0.0017(9) 0.0047(9) -0.0036(9)
C15 0.0312(12) 0.0332(12) 0.0426(13) -0.0054(10) 0.0236(10) -0.0060(10)
C16 0.0458(14) 0.0291(12) 0.0325(12) 0.0053(9) 0.0258(10) 0.0000(10)
C17 0.0454(14) 0.0400(13) 0.0228(11) -0.0001(9) 0.0162(10) 0.0059(11)
C18 0.0237(10) 0.0305(12) 0.0258(11) 0.0043(9) 0.0047(8) -0.0042(9)
C19 0.0575(18) 0.0274(13) 0.0614(18) 0.0129(12) 0.0187(14) -0.0088(12)
C20 0.0255(11) 0.0276(11) 0.0236(10) 0.0029(9) 0.0070(8) 0.0034(9)
C21 0.0424(15) 0.0684(19) 0.0332(13) -0.0032(12) 0.0177(11) 0.0158(13)

loop_
_atom_type_symbol
_atom_type_description
_atom_type_scat_dispersion_real
_atom_type_scat_dispersion_imag
_atom_type_scat_source
C C 0.0033 0.0016 'International Tables Vol C Tables 4.2.6.8 and 6.1.1.4'
H H 0.0000 0.0000 'International Tables Vol C Tables 4.2.6.8 and 6.1.1.4'
Mo Mo -1.6832 0.6857 'International Tables Vol C Tables 4.2.6.8 and 6.1.1.4'
N N 0.0061 0.0033 'International Tables Vol C Tables 4.2.6.8 and 6.1.1.4'
O O 0.0106 0.0060 'International Tables Vol C Tables 4.2.6.8 and 6.1.1.4'

loop_
_geom_angle_atom_site_label_1
_geom_angle_atom_site_label_2
_geom_angle_atom_site_label_3
_geom_angle
C2 Mo1 C1 80.47(9)
C2 Mo1 N2 86.70(8)
C1 Mo1 N2 85.25(9)
C2 Mo1 C16 104.74(9)
C1 Mo1 C16 103.48(10)
N2 Mo1 C16 166.50(7)
C2 Mo1 N4 166.99(7)
C1 Mo1 N4 104.38(8)
N2 Mo1 N4 81.75(6)
C16 Mo1 N4 86.06(8)
C2 Mo1 N5 100.25(8)
C1 Mo1 N5 169.52(7)
N2 Mo1 N5 84.36(7)
C16 Mo1 N5 86.51(9)
N4 Mo1 N5 72.77(7)
C2 Mo1 C15 109.84(9)
C1 Mo1 C15 69.69(9)
N2 Mo1 C15 146.36(7)
C16 Mo1 C15 35.92(9)
N4 Mo1 C15 83.15(7)
N5 Mo1 C15 119.25(8)
C2 Mo1 C17 70.71(9)
C1 Mo1 C17 107.69(9)
N2 Mo1 C17 151.07(8)
C16 Mo1 C17 35.73(9)
N4 Mo1 C17 118.04(7)
N5 Mo1 C17 82.24(8)
C15 Mo1 C17 61.50(9)
O1 C1 Mo1 178.07(19)
N2 N1 C4 105.71(17)
O2 C2 Mo1 177.81(19)
N1 N2 N3 112.52(16)
N1 N2 Mo1 126.57(13)
N3 N2 Mo1 119.87(13)
N2 N3 C3 105.52(16)
N3 C3 C4 107.85(17)
N3 C3 C18 121.93(19)
C4 C3 C18 129.87(19)
C5 N4 C9 117.86(18)
C5 N4 Mo1 123.92(14)
C9 N4 Mo1 117.72(13)
N1 C4 C3 108.38(18)
N1 C4 C20 119.36(18)
C3 C4 C20 132.06(19)
C18 O4 C19 116.04(19)
C14 N5 C10 118.21(18)
C14 N5 Mo1 124.25(15)
C10 N5 Mo1 117.52(13)
N4 C5 C6 122.75(19)
N4 C5 H5 118.6
C6 C5 H5 118.6
N4 C9 C8 121.81(19)
N4 C9 C10 115.65(17)
C8 C9 C10 122.52(19)
C7 C8 C9 119.5(2)
C7 C8 H8 120.2
C9 C8 H8 120.2
C6 C7 C8 118.9(2)
C6 C7 H7 120.6
C8 C7 H7 120.6
C20 O6 C21 115.27(19)
C7 C6 C5 119.2(2)
C7 C6 H6 120.4
C5 C6 H6 120.4
N5 C10 C11 121.20(19)
N5 C10 C9 116.06(17)
C11 C10 C9 122.74(19)
C12 C11 C10 119.6(2)
C12 C11 H11 120.2
C10 C11 H11 120.2
C13 C12 C11 119.1(2)
C13 C12 H12 120.5
C11 C12 H12 120.5
C12 C13 C14 118.6(2)
C12 C13 H13 120.7
C14 C13 H13 120.7
N5 C14 C13 123.3(2)
N5 C14 H14 118.4
C13 C14 H14 118.4
C16 C15 Mo1 68.36(13)
C16 C15 H15A 116.8
Mo1 C15 H15A 116.8
C16 C15 H15B 116.8
Mo1 C15 H15B 116.8
H15A C15 H15B 113.9
C15 C16 C17 116.1(2)
C15 C16 Mo1 75.71(13)
C17 C16 Mo1 76.87(13)
C15 C16 H16 121.8
C17 C16 H16 121.8
Mo1 C16 H16 121.8
C16 C17 Mo1 67.40(12)
C16 C17 H17A 117.0
Mo1 C17 H17A 117.0
C16 C17 H17B 117.0
Mo1 C17 H17B 117.0
H17A C17 H17B 114.0
O3 C18 O4 124.3(2)
O3 C18 C3 123.8(2)
O4 C18 C3 111.93(18)
O4 C19 H19A 109.5
O4 C19 H19B 109.5
H19A C19 H19B 109.5
O4 C19 H19C 109.5
H19A C19 H19C 109.5
H19B C19 H19C 109.5
O5 C20 O6 124.2(2)
O5 C20 C4 124.0(2)
O6 C20 C4 111.74(18)
O6 C21 H21A 109.5
O6 C21 H21B 109.5
H21A C21 H21B 109.5
O6 C21 H21C 109.5
H21A C21 H21C 109.5
H21B C21 H21C 109.5

loop_
_geom_bond_atom_site_label_1
_geom_bond_atom_site_label_2
_geom_bond_distance
Mo1 C2 1.969(2)
Mo1 C1 1.978(2)
Mo1 N2 2.221(2)
Mo1 C16 2.230(2)
Mo1 N4 2.255(2)
Mo1 N5 2.2576(19)
Mo1 C15 2.325(3)
Mo1 C17 2.353(3)
C1 O1 1.156(3)
N1 N2 1.344(2)
N1 C4 1.348(3)
O2 C2 1.160(3)
N2 N3 1.351(2)
N3 C3 1.355(3)
C3 C4 1.401(3)
C3 C18 1.481(3)
O3 C18 1.208(3)
N4 C5 1.354(3)
N4 C9 1.359(3)
C4 C20 1.497(3)
O4 C18 1.330(3)
O4 C19 1.456(3)
N5 C14 1.353(3)
N5 C10 1.357(3)
C5 C6 1.386(3)
C5 H5 0.9500
O5 C20 1.197(3)
C9 C8 1.391(3)
C9 C10 1.489(3)
C8 C7 1.388(3)
C8 H8 0.9500
C7 C6 1.379(3)
C7 H7 0.9500
O6 C20 1.334(3)
O6 C21 1.454(3)
C6 H6 0.9500
C10 C11 1.398(3)
C11 C12 1.392(3)
C11 H11 0.9500
C12 C13 1.382(3)
C12 H12 0.9500
C13 C14 1.385(3)
C13 H13 0.9500
C14 H14 0.9500
C15 C16 1.408(4)
C15 H15A 0.9900
C15 H15B 0.9900
C16 C17 1.411(3)
C16 H16 1.0000
C17 H17A 0.9900
C17 H17B 0.9900
C19 H19A 0.9800
C19 H19B 0.9800
C19 H19C 0.9800
C21 H21A 0.9800
C21 H21B 0.9800
C21 H21C 0.9800

loop_
_geom_torsion_atom_site_label_1
_geom_torsion_atom_site_label_2
_geom_torsion_atom_site_label_3
_geom_torsion_atom_site_label_4
_geom_torsion
C4 N1 N2 N3 -1.3(2)
C4 N1 N2 Mo1 -169.48(13)
N1 N2 N3 C3 1.4(2)
Mo1 N2 N3 C3 170.47(12)
N2 N3 C3 C4 -0.9(2)
N2 N3 C3 C18 -174.78(17)
N2 N1 C4 C3 0.7(2)
N2 N1 C4 C20 176.19(17)
N3 C3 C4 N1 0.2(2)
C18 C3 C4 N1 173.4(2)
N3 C3 C4 C20 -174.6(2)
C18 C3 C4 C20 -1.4(4)
C9 N4 C5 C6 0.4(3)
Mo1 N4 C5 C6 -171.32(16)
C5 N4 C9 C8 0.4(3)
Mo1 N4 C9 C8 172.57(16)
C5 N4 C9 C10 -177.80(17)
Mo1 N4 C9 C10 -5.6(2)
N4 C9 C8 C7 -0.8(3)
C10 C9 C8 C7 177.2(2)
C9 C8 C7 C6 0.5(3)
C8 C7 C6 C5 0.2(3)
N4 C5 C6 C7 -0.6(3)
C14 N5 C10 C11 -1.2(3)
Mo1 N5 C10 C11 177.21(16)
C14 N5 C10 C9 178.17(18)
Mo1 N5 C10 C9 -3.5(2)
N4 C9 C10 N5 6.0(3)
C8 C9 C10 N5 -172.19(19)
N4 C9 C10 C11 -174.73(19)
C8 C9 C10 C11 7.1(3)
N5 C10 C11 C12 1.8(3)
C9 C10 C11 C12 -177.5(2)
C10 C11 C12 C13 -0.7(3)
C11 C12 C13 C14 -0.9(3)
C10 N5 C14 C13 -0.5(3)
Mo1 N5 C14 C13 -178.74(16)
C12 C13 C14 N5 1.5(3)
Mo1 C15 C16 C17 -67.30(18)
C15 C16 C17 Mo1 66.64(17)
C19 O4 C18 O3 -4.5(3)
C19 O4 C18 C3 174.3(2)
N3 C3 C18 O3 171.6(2)
C4 C3 C18 O3 -0.8(4)
N3 C3 C18 O4 -7.2(3)
C4 C3 C18 O4 -179.5(2)
C21 O6 C20 O5 -3.5(3)
C21 O6 C20 C4 178.25(18)
N1 C4 C20 O5 -44.7(3)
C3 C4 C20 O5 129.6(3)
N1 C4 C20 O6 133.5(2)
C3 C4 C20 O6 -52.2(3)
